data_7023819
loop_
_publ_author_name
'Kottalanka, Ravi K.'
'Naktode, Kishor'
'Anga, Srinivas'
'Nayek, Hari Pada'
'Panda, Tarun K.'

_publ_section_title
;
 Heavier alkaline earth metal complexes with phosphinoselenoic amides:
 evidence of direct M-Se contact (M = Ca, Sr, Ba).
;
_journal_issue 14
_journal_name_full 'Dalton transactions (Cambridge, England : 2003)'
_journal_page_first 4947
_journal_page_last 4956
_journal_paper_doi 10.1039/c2dt32339g
_journal_volume 42
_journal_year 2013
_chemical_formula_moiety 'C58 H58 Ca N2 O2 P2 Se2, 2(C4 H6 O)'
_chemical_formula_sum 'C66 H70 Ca N2 O4 P2 Se2'
_chemical_formula_weight 1215.18
_chemical_name_systematic
;
?
;
_space_group_IT_number 2
_symmetry_cell_setting triclinic
_symmetry_space_group_name_Hall '-P 1'
_symmetry_space_group_name_H-M 'P -1'
_atom_sites_solution_hydrogens geom
_atom_sites_solution_primary direct
_atom_sites_solution_secondary difmap
_audit_creation_method SHELXL-97
_cell_angle_alpha 99.955(7)
_cell_angle_beta 101.789(8)
_cell_angle_gamma 103.034(7)
_cell_formula_units_Z 1
_cell_length_a 10.2981(9)
_cell_length_b 10.9898(9)
_cell_length_c 14.4141(13)
_cell_measurement_reflns_used 3757
_cell_measurement_temperature 150(2)
_cell_measurement_theta_max 70.99
_cell_measurement_theta_min 3.22
_cell_volume 1514.2(2)
_computing_cell_refinement
'CrysAlisPro, Agilent Technologies,Version 1.171.35.19 (release 27-10-2011 CrysAlis171 .NET)(compiled Oct 27 2011,15:02:11)'
_computing_data_collection
'CrysAlisPro, Agilent Technologies,Version 1.171.35.19 (release 27-10-2011 CrysAlis171 .NET)(compiled Oct 27 2011,15:02:11)'
_computing_data_reduction
'CrysAlisPro, Agilent Technologies,Version 1.171.35.19 (release 27-10-2011 CrysAlis171 .NET)(compiled Oct 27 2011,15:02:11)'
_computing_molecular_graphics 'ORTEP III & Olex 2.1'
_computing_publication_material WinGX
_computing_structure_refinement 'SHELXL-97 (Sheldrick, 2008)'
_computing_structure_solution 'SHELXL-97 (Sheldrick, 2008)'
_diffrn_ambient_temperature 150(2)
_diffrn_measured_fraction_theta_full 0.976
_diffrn_measured_fraction_theta_max 0.976
_diffrn_measurement_device_type 'SuperNova, Dual, Cu at zero, Eos'
_diffrn_measurement_method '\w scans'
_diffrn_radiation_monochromator mirror
_diffrn_radiation_source 'SuperNova (Cu) X-ray Source'
_diffrn_radiation_type CuK\a
_diffrn_radiation_wavelength 1.54184
_diffrn_reflns_av_R_equivalents 0.0553
_diffrn_reflns_av_sigmaI/netI 0.0598
_diffrn_reflns_limit_h_max 12
_diffrn_reflns_limit_h_min -12
_diffrn_reflns_limit_k_max 12
_diffrn_reflns_limit_k_min -13
_diffrn_reflns_limit_l_max 17
_diffrn_reflns_limit_l_min -17
_diffrn_reflns_number 11585
_diffrn_reflns_theta_full 70.99
_diffrn_reflns_theta_max 70.99
_diffrn_reflns_theta_min 3.22
_exptl_absorpt_coefficient_mu 3.144
_exptl_absorpt_correction_T_max 1.00000
_exptl_absorpt_correction_T_min 0.67571
_exptl_absorpt_correction_type multi-scan
_exptl_absorpt_process_details
'CrysAlisPro, Agilent Technologies,Version 1.171.35.19 (release 27-10-2011 CrysAlis171 .NET)(compiled Oct 27 2011,15:02:11)'
_exptl_crystal_colour colorless
_exptl_crystal_density_diffrn 1.333
_exptl_crystal_density_method 'not measured'
_exptl_crystal_description block
_exptl_crystal_F_000 630
_exptl_crystal_size_max 0.23
_exptl_crystal_size_mid 0.21
_exptl_crystal_size_min 0.17
_refine_diff_density_max 1.321
_refine_diff_density_min -0.546
_refine_diff_density_rms 0.107
_refine_ls_extinction_method none
_refine_ls_goodness_of_fit_ref 1.186
_refine_ls_hydrogen_treatment constr
_refine_ls_matrix_type full
_refine_ls_number_parameters 349
_refine_ls_number_reflns 5710
_refine_ls_number_restraints 0
_refine_ls_restrained_S_all 1.186
_refine_ls_R_factor_all 0.0897
_refine_ls_R_factor_gt 0.0762
_refine_ls_shift/su_max 0.000
_refine_ls_shift/su_mean 0.000
_refine_ls_structure_factor_coef Fsqd
_refine_ls_weighting_details 'calc w=1/[\s^2^(Fo^2^)+(0.0337P)^2^+10.1904P] where P=(Fo^2^+2Fc^2^)/3'
_refine_ls_weighting_scheme calc
_refine_ls_wR_factor_gt 0.1998
_refine_ls_wR_factor_ref 0.2068
_reflns_number_gt 4729
_reflns_number_total 5710
_reflns_threshold_expression >2\s(I)
_cod_data_source_file c2dt32339g.txt
_cod_data_source_block exp_837
_cod_original_sg_symbol_H-M 'P -1 '
_cod_database_code 7023819

loop_
_symmetry_equiv_pos_as_xyz
'x, y, z'
'-x, -y, -z'

loop_
_atom_site_label
_atom_site_type_symbol
_atom_site_fract_x
_atom_site_fract_y
_atom_site_fract_z
_atom_site_U_iso_or_equiv
_atom_site_adp_type
_atom_site_occupancy
_atom_site_symmetry_multiplicity
_atom_site_calc_flag
_atom_site_refinement_flags
Se1 Se 0.35051(7) 0.39848(7) 0.63964(5) 0.0379(2) Uani 1 1 d .
Ca1 Ca 0.5000 0.5000 0.5000 0.0355(4) Uani 1 2 d S
P1 P 0.49668(17) 0.57085(16) 0.72949(11) 0.0317(4) Uani 1 1 d .
O1 O 0.3192(5) 0.6006(5) 0.4481(4) 0.0449(12) Uani 1 1 d .
O2 O 0.1660(14) 0.1009(14) 0.9423(10) 0.170(5) Uani 1 1 d .
N1 N 0.5696(5) 0.6529(5) 0.6609(4) 0.0337(12) Uani 1 1 d .
C1 C 0.6636(7) 0.7791(6) 0.7093(5) 0.0366(14) Uani 1 1 d .
H5 H 0.7082 0.7747 0.7751 0.044 Uiso 1 1 calc R
C2 C 0.7761(7) 0.8074(7) 0.6551(5) 0.0397(15) Uani 1 1 d .
C3 C 0.9072(9) 0.7948(9) 0.6918(7) 0.065(3) Uani 1 1 d .
H19 H 0.9273 0.7704 0.7506 0.079 Uiso 1 1 calc R
C4 C 1.0078(9) 0.8185(10) 0.6417(9) 0.080(3) Uani 1 1 d .
H29 H 1.0952 0.8102 0.6671 0.096 Uiso 1 1 calc R
C5 C 0.9796(9) 0.8537(9) 0.5551(8) 0.067(3) Uani 1 1 d .
H14 H 1.0475 0.8691 0.5215 0.080 Uiso 1 1 calc R
C6 C 0.8493(9) 0.8667(8) 0.5171(6) 0.054(2) Uani 1 1 d .
H21 H 0.8294 0.8893 0.4576 0.065 Uiso 1 1 calc R
C7 C 0.7495(8) 0.8459(7) 0.5682(5) 0.0458(17) Uani 1 1 d .
H6 H 0.6636 0.8580 0.5439 0.055 Uiso 1 1 calc R
C8 C 0.5961(7) 0.8887(7) 0.7192(5) 0.0391(15) Uani 1 1 d .
C9 C 0.4645(8) 0.8772(8) 0.6654(6) 0.0487(18) Uani 1 1 d .
H17 H 0.4127 0.7988 0.6243 0.058 Uiso 1 1 calc R
C10 C 0.4086(10) 0.9812(9) 0.6720(7) 0.064(2) Uani 1 1 d .
H30 H 0.3207 0.9724 0.6343 0.076 Uiso 1 1 calc R
C11 C 0.4821(10) 1.0964(9) 0.7335(7) 0.063(2) Uani 1 1 d .
H27 H 0.4441 1.1657 0.7379 0.076 Uiso 1 1 calc R
C12 C 0.6120(11) 1.1095(8) 0.7887(7) 0.067(3) Uani 1 1 d .
H26 H 0.6622 1.1875 0.8310 0.081 Uiso 1 1 calc R
C13 C 0.6684(9) 1.0052(7) 0.7811(6) 0.0524(19) Uani 1 1 d .
H11 H 0.7565 1.0146 0.8186 0.063 Uiso 1 1 calc R
C14 C 0.4154(7) 0.6607(7) 0.8087(5) 0.0389(15) Uani 1 1 d .
C15 C 0.2738(8) 0.6449(8) 0.7859(6) 0.0491(19) Uani 1 1 d .
H18 H 0.2167 0.5823 0.7323 0.059 Uiso 1 1 calc R
C16 C 0.2180(11) 0.7231(10) 0.8439(7) 0.068(3) Uani 1 1 d .
H31 H 0.1233 0.7125 0.8277 0.082 Uiso 1 1 calc R
C17 C 0.2996(12) 0.8160(9) 0.9249(7) 0.067(3) Uani 1 1 d .
H28 H 0.2610 0.8680 0.9628 0.081 Uiso 1 1 calc R
C18 C 0.4399(11) 0.8298(8) 0.9482(7) 0.065(3) Uani 1 1 d .
H23 H 0.4960 0.8909 1.0030 0.077 Uiso 1 1 calc R
C19 C 0.4988(9) 0.7543(7) 0.8913(6) 0.0485(18) Uani 1 1 d .
H12 H 0.5935 0.7657 0.9078 0.058 Uiso 1 1 calc R
C20 C 0.6223(7) 0.5279(6) 0.8179(4) 0.0341(14) Uani 1 1 d .
C21 C 0.5881(7) 0.4838(7) 0.8967(5) 0.0385(15) Uani 1 1 d .
H8 H 0.5018 0.4817 0.9078 0.046 Uiso 1 1 calc R
C22 C 0.6817(7) 0.4427(7) 0.9591(5) 0.0406(16) Uani 1 1 d .
H7 H 0.6581 0.4131 1.0117 0.049 Uiso 1 1 calc R
C23 C 0.8119(7) 0.4459(7) 0.9429(5) 0.0435(17) Uani 1 1 d .
H3 H 0.8750 0.4188 0.9847 0.052 Uiso 1 1 calc R
C24 C 0.8459(7) 0.4895(7) 0.8643(5) 0.0422(16) Uani 1 1 d .
H16 H 0.9323 0.4918 0.8533 0.051 Uiso 1 1 calc R
C25 C 0.7520(7) 0.5296(6) 0.8020(5) 0.0362(14) Uani 1 1 d .
H2 H 0.7754 0.5580 0.7489 0.043 Uiso 1 1 calc R
C26 C 0.219(2) 0.128(2) 0.8629(15) 0.177(9) Uani 1 1 d .
H1C H 0.3041 0.1209 0.8544 0.213 Uiso 1 1 calc R
C27 C 0.112(2) 0.170(2) 0.7916(17) 0.169(8) Uani 1 1 d .
H1DA H 0.1546 0.2302 0.7574 0.203 Uiso 1 1 calc R
H1DB H 0.0432 0.0984 0.7454 0.203 Uiso 1 1 calc R
C28 C 0.053(2) 0.2352(17) 0.8699(18) 0.176(10) Uani 1 1 d .
H1A H 0.0113 0.3011 0.8638 0.212 Uiso 1 1 calc R
C29 C 0.072(2) 0.177(2) 0.9603(18) 0.221(15) Uani 1 1 d .
H1BA H 0.1122 0.2440 1.0197 0.265 Uiso 1 1 calc R
H1BB H -0.0146 0.1246 0.9646 0.265 Uiso 1 1 calc R
C30 C 0.1818(8) 0.5672(9) 0.4629(6) 0.057(2) Uani 1 1 d .
H22A H 0.1821 0.6060 0.5287 0.068 Uiso 1 1 calc R
H22B H 0.1463 0.4748 0.4515 0.068 Uiso 1 1 calc R
C31 C 0.0959(8) 0.6194(9) 0.3896(6) 0.057(2) Uani 1 1 d .
H24A H 0.0176 0.6377 0.4112 0.068 Uiso 1 1 calc R
H24B H 0.0632 0.5600 0.3263 0.068 Uiso 1 1 calc R
C32 C 0.1975(10) 0.7410(11) 0.3868(9) 0.079(3) Uani 1 1 d .
H33A H 0.1977 0.8125 0.4370 0.094 Uiso 1 1 calc R
H33B H 0.1750 0.7621 0.3239 0.094 Uiso 1 1 calc R
C33 C 0.3359(8) 0.7108(8) 0.4051(6) 0.0477(18) Uani 1 1 d .
H13A H 0.3622 0.6915 0.3445 0.057 Uiso 1 1 calc R
H13B H 0.4065 0.7833 0.4491 0.057 Uiso 1 1 calc R

loop_
_atom_site_aniso_label
_atom_site_aniso_U_11
_atom_site_aniso_U_22
_atom_site_aniso_U_33
_atom_site_aniso_U_23
_atom_site_aniso_U_13
_atom_site_aniso_U_12
Se1 0.0353(4) 0.0364(4) 0.0381(4) 0.0099(3) 0.0077(3) 0.0028(3)
Ca1 0.0345(10) 0.0430(11) 0.0291(9) 0.0106(8) 0.0076(7) 0.0095(8)
P1 0.0324(8) 0.0321(8) 0.0313(8) 0.0101(7) 0.0090(6) 0.0073(7)
O1 0.038(3) 0.058(3) 0.045(3) 0.020(2) 0.012(2) 0.018(2)
O2 0.162(12) 0.200(14) 0.173(12) 0.041(10) 0.056(10) 0.090(11)
N1 0.036(3) 0.036(3) 0.030(3) 0.008(2) 0.005(2) 0.014(2)
C1 0.033(3) 0.037(4) 0.040(4) 0.012(3) 0.011(3) 0.006(3)
C2 0.039(4) 0.037(4) 0.043(4) 0.010(3) 0.013(3) 0.008(3)
C3 0.049(5) 0.078(6) 0.088(7) 0.050(5) 0.026(5) 0.022(4)
C4 0.044(5) 0.084(7) 0.140(10) 0.067(7) 0.041(6) 0.024(5)
C5 0.051(5) 0.060(5) 0.094(7) 0.017(5) 0.044(5) 0.003(4)
C6 0.062(5) 0.053(5) 0.043(4) 0.008(4) 0.024(4) -0.001(4)
C7 0.041(4) 0.051(4) 0.041(4) 0.008(3) 0.011(3) 0.003(3)
C8 0.042(4) 0.038(4) 0.036(3) 0.011(3) 0.013(3) 0.004(3)
C9 0.049(4) 0.044(4) 0.054(5) 0.012(4) 0.014(4) 0.015(3)
C10 0.060(5) 0.057(5) 0.087(7) 0.029(5) 0.026(5) 0.026(4)
C11 0.076(6) 0.049(5) 0.084(7) 0.028(5) 0.041(5) 0.027(5)
C12 0.094(7) 0.038(5) 0.068(6) 0.003(4) 0.034(5) 0.011(5)
C13 0.059(5) 0.041(4) 0.052(5) 0.009(3) 0.013(4) 0.005(4)
C14 0.048(4) 0.041(4) 0.043(4) 0.023(3) 0.024(3) 0.020(3)
C15 0.054(5) 0.063(5) 0.048(4) 0.030(4) 0.022(4) 0.029(4)
C16 0.074(6) 0.097(8) 0.077(6) 0.052(6) 0.047(5) 0.060(6)
C17 0.100(8) 0.064(6) 0.071(6) 0.033(5) 0.050(6) 0.050(6)
C18 0.105(8) 0.040(4) 0.063(5) 0.013(4) 0.048(5) 0.023(5)
C19 0.066(5) 0.035(4) 0.052(4) 0.012(3) 0.031(4) 0.012(4)
C20 0.041(4) 0.033(3) 0.025(3) 0.005(3) 0.008(3) 0.004(3)
C21 0.044(4) 0.040(4) 0.040(4) 0.016(3) 0.017(3) 0.016(3)
C22 0.046(4) 0.045(4) 0.035(4) 0.015(3) 0.013(3) 0.014(3)
C23 0.042(4) 0.052(4) 0.036(4) 0.014(3) 0.002(3) 0.015(3)
C24 0.037(4) 0.049(4) 0.038(4) 0.010(3) 0.009(3) 0.009(3)
C25 0.037(3) 0.041(4) 0.034(3) 0.013(3) 0.012(3) 0.009(3)
C26 0.137(16) 0.30(3) 0.158(17) 0.092(19) 0.093(14) 0.097(18)
C27 0.123(15) 0.152(18) 0.26(3) 0.069(18) 0.053(16) 0.066(13)
C28 0.158(17) 0.106(13) 0.22(2) -0.039(14) -0.047(16) 0.083(12)
C29 0.153(19) 0.23(3) 0.21(2) -0.10(2) -0.048(17) 0.117(19)
C30 0.037(4) 0.081(6) 0.055(5) 0.026(4) 0.011(4) 0.014(4)
C31 0.043(4) 0.080(6) 0.050(5) 0.014(4) 0.010(4) 0.026(4)
C32 0.065(6) 0.091(8) 0.117(9) 0.057(7) 0.049(6) 0.047(6)
C33 0.046(4) 0.049(4) 0.048(4) 0.013(3) 0.010(3) 0.013(3)

loop_
_atom_type_symbol
_atom_type_description
_atom_type_scat_dispersion_real
_atom_type_scat_dispersion_imag
_atom_type_scat_source
Se Se -0.7943 1.1372 'International Tables Vol C Tables 4.2.6.8 and 6.1.1.4'
Ca Ca 0.3641 1.2855 'International Tables Vol C Tables 4.2.6.8 and 6.1.1.4'
P P 0.2955 0.4335 'International Tables Vol C Tables 4.2.6.8 and 6.1.1.4'
O O 0.0492 0.0322 'International Tables Vol C Tables 4.2.6.8 and 6.1.1.4'
N N 0.0311 0.0180 'International Tables Vol C Tables 4.2.6.8 and 6.1.1.4'
C C 0.0181 0.0091 'International Tables Vol C Tables 4.2.6.8 and 6.1.1.4'
H H 0.0000 0.0000 'International Tables Vol C Tables 4.2.6.8 and 6.1.1.4'

loop_
_geom_angle_atom_site_label_1
_geom_angle_atom_site_label_2
_geom_angle_atom_site_label_3
_geom_angle
_geom_angle_site_symmetry_1
_geom_angle_site_symmetry_3
P1 Se1 Ca1 77.31(5) . .
O1 Ca1 O1 180.000(1) . 2_666
O1 Ca1 N1 90.77(17) . 2_666
O1 Ca1 N1 89.23(17) 2_666 2_666
O1 Ca1 N1 89.23(17) . .
O1 Ca1 N1 90.77(17) 2_666 .
N1 Ca1 N1 180.000(1) 2_666 .
O1 Ca1 Se1 90.35(11) . 2_666
O1 Ca1 Se1 89.65(11) 2_666 2_666
N1 Ca1 Se1 68.20(13) 2_666 2_666
N1 Ca1 Se1 111.80(13) . 2_666
O1 Ca1 Se1 89.65(11) . .
O1 Ca1 Se1 90.35(11) 2_666 .
N1 Ca1 Se1 111.80(13) 2_666 .
N1 Ca1 Se1 68.20(13) . .
Se1 Ca1 Se1 180.0 2_666 .
O1 Ca1 P1 86.45(12) . 2_666
O1 Ca1 P1 93.55(12) 2_666 2_666
N1 Ca1 P1 28.95(13) 2_666 2_666
N1 Ca1 P1 151.05(13) . 2_666
Se1 Ca1 P1 39.73(3) 2_666 2_666
Se1 Ca1 P1 140.27(3) . 2_666
O1 Ca1 P1 93.55(12) . .
O1 Ca1 P1 86.45(12) 2_666 .
N1 Ca1 P1 151.05(13) 2_666 .
N1 Ca1 P1 28.95(13) . .
Se1 Ca1 P1 140.27(3) 2_666 .
Se1 Ca1 P1 39.73(3) . .
P1 Ca1 P1 180.0 2_666 .
N1 P1 C20 111.9(3) . .
N1 P1 C14 114.0(3) . .
C20 P1 C14 101.7(3) . .
N1 P1 Se1 109.3(2) . .
C20 P1 Se1 108.9(2) . .
C14 P1 Se1 110.7(2) . .
N1 P1 Ca1 47.37(19) . .
C20 P1 Ca1 118.0(2) . .
C14 P1 Ca1 139.9(2) . .
Se1 P1 Ca1 62.96(4) . .
C33 O1 C30 109.2(6) . .
C33 O1 Ca1 125.0(4) . .
C30 O1 Ca1 125.6(4) . .
C26 O2 C29 110.4(18) . .
C1 N1 P1 116.7(4) . .
C1 N1 Ca1 139.0(4) . .
P1 N1 Ca1 103.7(3) . .
N1 C1 C8 115.2(5) . .
N1 C1 C2 108.7(5) . .
C8 C1 C2 110.1(5) . .
N1 C1 H5 107.6 . .
C8 C1 H5 107.6 . .
C2 C1 H5 107.6 . .
C7 C2 C3 118.5(7) . .
C7 C2 C1 120.6(6) . .
C3 C2 C1 120.8(7) . .
C4 C3 C2 120.6(9) . .
C4 C3 H19 119.7 . .
C2 C3 H19 119.7 . .
C5 C4 C3 120.3(9) . .
C5 C4 H29 119.8 . .
C3 C4 H29 119.8 . .
C4 C5 C6 120.0(8) . .
C4 C5 H14 120.0 . .
C6 C5 H14 120.0 . .
C7 C6 C5 119.7(8) . .
C7 C6 H21 120.1 . .
C5 C6 H21 120.1 . .
C6 C7 C2 120.7(8) . .
C6 C7 H6 119.6 . .
C2 C7 H6 119.6 . .
C13 C8 C9 118.0(7) . .
C13 C8 C1 119.8(7) . .
C9 C8 C1 122.2(6) . .
C8 C9 C10 120.9(8) . .
C8 C9 H17 119.6 . .
C10 C9 H17 119.6 . .
C11 C10 C9 120.4(9) . .
C11 C10 H30 119.8 . .
C9 C10 H30 119.8 . .
C10 C11 C12 119.8(8) . .
C10 C11 H27 120.1 . .
C12 C11 H27 120.1 . .
C11 C12 C13 119.7(8) . .
C11 C12 H26 120.2 . .
C13 C12 H26 120.2 . .
C8 C13 C12 121.3(8) . .
C8 C13 H11 119.4 . .
C12 C13 H11 119.4 . .
C15 C14 C19 118.8(7) . .
C15 C14 P1 121.8(6) . .
C19 C14 P1 119.3(6) . .
C14 C15 C16 119.7(9) . .
C14 C15 H18 120.1 . .
C16 C15 H18 120.1 . .
C17 C16 C15 121.7(9) . .
C17 C16 H31 119.1 . .
C15 C16 H31 119.1 . .
C18 C17 C16 118.3(8) . .
C18 C17 H28 120.8 . .
C16 C17 H28 120.8 . .
C17 C18 C19 121.3(9) . .
C17 C18 H23 119.4 . .
C19 C18 H23 119.4 . .
C18 C19 C14 120.1(8) . .
C18 C19 H12 119.9 . .
C14 C19 H12 119.9 . .
C21 C20 C25 119.1(6) . .
C21 C20 P1 121.3(5) . .
C25 C20 P1 119.4(5) . .
C22 C21 C20 120.4(7) . .
C22 C21 H8 119.8 . .
C20 C21 H8 119.8 . .
C21 C22 C23 120.0(6) . .
C21 C22 H7 120.0 . .
C23 C22 H7 120.0 . .
C24 C23 C22 119.6(6) . .
C24 C23 H3 120.2 . .
C22 C23 H3 120.2 . .
C23 C24 C25 120.2(7) . .
C23 C24 H16 119.9 . .
C25 C24 H16 119.9 . .
C24 C25 C20 120.6(6) . .
C24 C25 H2 119.7 . .
C20 C25 H2 119.7 . .
O2 C26 C27 109.5(15) . .
O2 C26 H1C 125.3 . .
C27 C26 H1C 125.3 . .
C28 C27 C26 95.8(17) . .
C28 C27 H1DA 112.6 . .
C26 C27 H1DA 112.6 . .
C28 C27 H1DB 112.6 . .
C26 C27 H1DB 112.6 . .
H1DA C27 H1DB 110.1 . .
C27 C28 C29 111.5(15) . .
C27 C28 H1A 124.3 . .
C29 C28 H1A 124.3 . .
O2 C29 C28 102.2(19) . .
O2 C29 H1BA 111.3 . .
C28 C29 H1BA 111.3 . .
O2 C29 H1BB 111.3 . .
C28 C29 H1BB 111.3 . .
H1BA C29 H1BB 109.2 . .
O1 C30 C31 105.2(6) . .
O1 C30 H22A 110.7 . .
C31 C30 H22A 110.7 . .
O1 C30 H22B 110.7 . .
C31 C30 H22B 110.7 . .
H22A C30 H22B 108.8 . .
C30 C31 C32 102.2(7) . .
C30 C31 H24A 111.3 . .
C32 C31 H24A 111.3 . .
C30 C31 H24B 111.3 . .
C32 C31 H24B 111.3 . .
H24A C31 H24B 109.2 . .
C31 C32 C33 104.6(7) . .
C31 C32 H33A 110.8 . .
C33 C32 H33A 110.8 . .
C31 C32 H33B 110.8 . .
C33 C32 H33B 110.8 . .
H33A C32 H33B 108.9 . .
O1 C33 C32 106.3(6) . .
O1 C33 H13A 110.5 . .
C32 C33 H13A 110.5 . .
O1 C33 H13B 110.5 . .
C32 C33 H13B 110.5 . .
H13A C33 H13B 108.7 . .

loop_
_geom_bond_atom_site_label_1
_geom_bond_atom_site_label_2
_geom_bond_distance
_geom_bond_site_symmetry_2
Se1 P1 2.1449(18) .
Se1 Ca1 2.9889(8) .
Ca1 O1 2.427(5) .
Ca1 O1 2.427(5) 2_666
Ca1 N1 2.479(5) 2_666
Ca1 N1 2.479(5) .
Ca1 Se1 2.9889(8) 2_666
Ca1 P1 3.2737(16) 2_666
Ca1 P1 3.2737(16) .
P1 N1 1.631(6) .
P1 C20 1.825(7) .
P1 C14 1.831(7) .
O1 C33 1.446(9) .
O1 C30 1.448(9) .
O2 C26 1.410(19) .
O2 C29 1.45(2) .
N1 C1 1.460(8) .
C1 C8 1.520(10) .
C1 C2 1.531(9) .
C1 H5 0.9800 .
C2 C7 1.385(10) .
C2 C3 1.392(11) .
C3 C4 1.383(12) .
C3 H19 0.9300 .
C4 C5 1.364(14) .
C4 H29 0.9300 .
C5 C6 1.391(13) .
C5 H14 0.9300 .
C6 C7 1.382(10) .
C6 H21 0.9300 .
C7 H6 0.9300 .
C8 C13 1.375(10) .
C8 C9 1.384(10) .
C9 C10 1.388(11) .
C9 H17 0.9300 .
C10 C11 1.366(13) .
C10 H30 0.9300 .
C11 C12 1.372(14) .
C11 H27 0.9300 .
C12 C13 1.395(12) .
C12 H26 0.9300 .
C13 H11 0.9300 .
C14 C15 1.391(10) .
C14 C19 1.404(11) .
C15 C16 1.392(11) .
C15 H18 0.9300 .
C16 C17 1.383(14) .
C16 H31 0.9300 .
C17 C18 1.382(14) .
C17 H28 0.9300 .
C18 C19 1.387(11) .
C18 H23 0.9300 .
C19 H12 0.9300 .
C20 C21 1.388(9) .
C20 C25 1.398(9) .
C21 C22 1.386(9) .
C21 H8 0.9300 .
C22 C23 1.401(10) .
C22 H7 0.9300 .
C23 C24 1.381(10) .
C23 H3 0.9300 .
C24 C25 1.382(9) .
C24 H16 0.9300 .
C25 H2 0.9300 .
C26 C27 1.56(2) .
C26 H1C 0.9300 .
C27 C28 1.53(3) .
C27 H1DA 0.9700 .
C27 H1DB 0.9700 .
C28 C29 1.54(3) .
C28 H1A 0.9300 .
C29 H1BA 0.9700 .
C29 H1BB 0.9700 .
C30 C31 1.512(11) .
C30 H22A 0.9700 .
C30 H22B 0.9700 .
C31 C32 1.513(13) .
C31 H24A 0.9700 .
C31 H24B 0.9700 .
C32 C33 1.517(11) .
C32 H33A 0.9700 .
C32 H33B 0.9700 .
C33 H13A 0.9700 .
C33 H13B 0.9700 .

loop_
_geom_torsion_atom_site_label_1
_geom_torsion_atom_site_label_2
_geom_torsion_atom_site_label_3
_geom_torsion_atom_site_label_4
_geom_torsion
_geom_torsion_site_symmetry_1
_geom_torsion_site_symmetry_4
P1 Se1 Ca1 O1 -95.98(13) . .
P1 Se1 Ca1 O1 84.02(13) . 2_666
P1 Se1 Ca1 N1 173.32(14) . 2_666
P1 Se1 Ca1 N1 -6.68(14) . .
P1 Se1 Ca1 Se1 -168(100) . 2_666
P1 Se1 Ca1 P1 180.0 . 2_666
Ca1 Se1 P1 N1 10.0(2) . .
Ca1 Se1 P1 C20 -112.5(2) . .
Ca1 Se1 P1 C14 136.5(2) . .
O1 Ca1 P1 N1 -82.0(3) . .
O1 Ca1 P1 N1 98.0(3) 2_666 .
N1 Ca1 P1 N1 180.000(1) 2_666 .
Se1 Ca1 P1 N1 12.9(3) 2_666 .
Se1 Ca1 P1 N1 -167.1(3) . .
P1 Ca1 P1 N1 175(100) 2_666 .
O1 Ca1 P1 C20 -176.8(3) . .
O1 Ca1 P1 C20 3.2(3) 2_666 .
N1 Ca1 P1 C20 85.1(4) 2_666 .
N1 Ca1 P1 C20 -94.9(4) . .
Se1 Ca1 P1 C20 -82.0(2) 2_666 .
Se1 Ca1 P1 C20 98.0(2) . .
P1 Ca1 P1 C20 80(100) 2_666 .
O1 Ca1 P1 C14 -5.4(4) . .
O1 Ca1 P1 C14 174.6(4) 2_666 .
N1 Ca1 P1 C14 -103.5(4) 2_666 .
N1 Ca1 P1 C14 76.5(4) . .
Se1 Ca1 P1 C14 89.4(4) 2_666 .
Se1 Ca1 P1 C14 -90.6(4) . .
P1 Ca1 P1 C14 -109(100) 2_666 .
O1 Ca1 P1 Se1 85.16(13) . .
O1 Ca1 P1 Se1 -94.84(13) 2_666 .
N1 Ca1 P1 Se1 -12.9(3) 2_666 .
N1 Ca1 P1 Se1 167.1(3) . .
Se1 Ca1 P1 Se1 180.0 2_666 .
P1 Ca1 P1 Se1 -18(100) 2_666 .
O1 Ca1 O1 C33 71(100) 2_666 .
N1 Ca1 O1 C33 -92.7(5) 2_666 .
N1 Ca1 O1 C33 87.3(5) . .
Se1 Ca1 O1 C33 -24.5(5) 2_666 .
Se1 Ca1 O1 C33 155.5(5) . .
P1 Ca1 O1 C33 -64.0(5) 2_666 .
P1 Ca1 O1 C33 116.0(5) . .
O1 Ca1 O1 C30 -104(100) 2_666 .
N1 Ca1 O1 C30 93.0(6) 2_666 .
N1 Ca1 O1 C30 -87.0(6) . .
Se1 Ca1 O1 C30 161.2(6) 2_666 .
Se1 Ca1 O1 C30 -18.8(6) . .
P1 Ca1 O1 C30 121.7(6) 2_666 .
P1 Ca1 O1 C30 -58.3(6) . .
C20 P1 N1 C1 -64.6(5) . .
C14 P1 N1 C1 50.2(6) . .
Se1 P1 N1 C1 174.7(4) . .
Ca1 P1 N1 C1 -173.1(6) . .
C20 P1 N1 Ca1 108.5(3) . .
C14 P1 N1 Ca1 -136.7(3) . .
Se1 P1 N1 Ca1 -12.2(2) . .
O1 Ca1 N1 C1 -90.6(6) . .
O1 Ca1 N1 C1 89.4(6) 2_666 .
N1 Ca1 N1 C1 126(100) 2_666 .
Se1 Ca1 N1 C1 -0.6(6) 2_666 .
Se1 Ca1 N1 C1 179.4(6) . .
P1 Ca1 N1 C1 -9.4(8) 2_666 .
P1 Ca1 N1 C1 170.6(8) . .
O1 Ca1 N1 P1 98.8(3) . .
O1 Ca1 N1 P1 -81.2(3) 2_666 .
N1 Ca1 N1 P1 -44(100) 2_666 .
Se1 Ca1 N1 P1 -171.17(18) 2_666 .
Se1 Ca1 N1 P1 8.83(18) . .
P1 Ca1 N1 P1 180.000(1) 2_666 .
P1 N1 C1 C8 -87.3(6) . .
Ca1 N1 C1 C8 102.9(7) . .
P1 N1 C1 C2 148.7(5) . .
Ca1 N1 C1 C2 -21.0(9) . .
N1 C1 C2 C7 77.7(8) . .
C8 C1 C2 C7 -49.3(9) . .
N1 C1 C2 C3 -102.3(8) . .
C8 C1 C2 C3 130.8(8) . .
C7 C2 C3 C4 -1.0(14) . .
C1 C2 C3 C4 178.9(9) . .
C2 C3 C4 C5 -0.4(17) . .
C3 C4 C5 C6 0.3(16) . .
C4 C5 C6 C7 1.1(14) . .
C5 C6 C7 C2 -2.5(12) . .
C3 C2 C7 C6 2.5(12) . .
C1 C2 C7 C6 -177.5(7) . .
N1 C1 C8 C13 166.0(6) . .
C2 C1 C8 C13 -70.7(8) . .
N1 C1 C8 C9 -16.1(9) . .
C2 C1 C8 C9 107.2(7) . .
C13 C8 C9 C10 1.6(11) . .
C1 C8 C9 C10 -176.3(7) . .
C8 C9 C10 C11 -1.4(13) . .
C9 C10 C11 C12 0.3(14) . .
C10 C11 C12 C13 0.4(14) . .
C9 C8 C13 C12 -0.9(11) . .
C1 C8 C13 C12 177.1(7) . .
C11 C12 C13 C8 -0.1(13) . .
N1 P1 C14 C15 101.1(6) . .
C20 P1 C14 C15 -138.2(6) . .
Se1 P1 C14 C15 -22.7(6) . .
Ca1 P1 C14 C15 49.5(7) . .
N1 P1 C14 C19 -74.7(6) . .
C20 P1 C14 C19 46.0(6) . .
Se1 P1 C14 C19 161.6(5) . .
Ca1 P1 C14 C19 -126.2(5) . .
C19 C14 C15 C16 1.2(10) . .
P1 C14 C15 C16 -174.5(6) . .
C14 C15 C16 C17 -0.8(12) . .
C15 C16 C17 C18 -0.4(13) . .
C16 C17 C18 C19 1.1(13) . .
C17 C18 C19 C14 -0.6(12) . .
C15 C14 C19 C18 -0.6(10) . .
P1 C14 C19 C18 175.3(6) . .
N1 P1 C20 C21 165.5(5) . .
C14 P1 C20 C21 43.4(6) . .
Se1 P1 C20 C21 -73.5(6) . .
Ca1 P1 C20 C21 -142.3(5) . .
N1 P1 C20 C25 -19.7(6) . .
C14 P1 C20 C25 -141.8(6) . .
Se1 P1 C20 C25 101.3(5) . .
Ca1 P1 C20 C25 32.5(6) . .
C25 C20 C21 C22 0.4(10) . .
P1 C20 C21 C22 175.3(5) . .
C20 C21 C22 C23 0.1(11) . .
C21 C22 C23 C24 -0.3(11) . .
C22 C23 C24 C25 -0.1(11) . .
C23 C24 C25 C20 0.6(11) . .
C21 C20 C25 C24 -0.8(10) . .
P1 C20 C25 C24 -175.7(5) . .
C29 O2 C26 C27 -29(2) . .
O2 C26 C27 C28 32(2) . .
C26 C27 C28 C29 -26(2) . .
C26 O2 C29 C28 10(2) . .
C27 C28 C29 O2 12(2) . .
C33 O1 C30 C31 24.5(9) . .
Ca1 O1 C30 C31 -160.4(5) . .
O1 C30 C31 C32 -34.9(9) . .
C30 C31 C32 C33 32.3(10) . .
C30 O1 C33 C32 -3.7(9) . .
Ca1 O1 C33 C32 -178.8(6) . .
C31 C32 C33 O1 -18.5(10) . .
